data_4117981
loop_
_publ_author_name
'Darryl D. Dixon'
'Jonathan W. Lockner'
'Qianghui Zhou'
'Phil S. Baran'

_publ_section_title
;
 Scalable, Divergent Synthesis of Meroterpenoids via "Borono-sclareolide"
;
_journal_name_full 'Journal of the American Chemical Society'
_journal_page_first 8432
_journal_page_last 8435
_journal_paper_doi 10.1021/ja303937y
_journal_volume 134
_journal_year 2012
_chemical_formula_sum 'C16 H27 I O2'
_chemical_formula_weight 378.28
_chemical_name_systematic
; 
 ? 
;
_space_group_IT_number 4
_symmetry_cell_setting monoclinic
_symmetry_space_group_name_Hall 'P 2yb'
_symmetry_space_group_name_H-M 'P 1 21 1'
_atom_sites_solution_hydrogens geom
_atom_sites_solution_primary direct
_atom_sites_solution_secondary difmap
_audit_creation_method SHELXL-97
_cell_angle_alpha 90.00
_cell_angle_beta 94.9970(10)
_cell_angle_gamma 90.00
_cell_formula_units_Z 2
_cell_length_a 9.7979(9)
_cell_length_b 5.9478(5)
_cell_length_c 13.9756(12)
_cell_measurement_reflns_used 6225
_cell_measurement_temperature 100(2)
_cell_measurement_theta_max 26.15
_cell_measurement_theta_min 2.44
_cell_volume 811.35(12)
_computing_cell_refinement 'Bruker SAINT'
_computing_data_collection 'Bruker APEX2'
_computing_data_reduction 'Bruker SAINT'
_computing_molecular_graphics 'Bruker SHELXTL'
_computing_publication_material 'Bruker SHELXTL'
_computing_structure_refinement 'SHELXL-97 (Sheldrick, 1997)'
_computing_structure_solution 'SHELXS-97 (Sheldrick, 1990)'
_diffrn_ambient_temperature 100(2)
_diffrn_measured_fraction_theta_full 0.998
_diffrn_measured_fraction_theta_max 0.998
_diffrn_measurement_device_type 'Bruker APEX-II CCD'
_diffrn_measurement_method '\f and \w scans'
_diffrn_radiation_monochromator graphite
_diffrn_radiation_source 'fine-focus sealed tube'
_diffrn_radiation_type MoK\a
_diffrn_radiation_wavelength 0.71073
_diffrn_reflns_av_R_equivalents 0.0255
_diffrn_reflns_av_sigmaI/netI 0.0319
_diffrn_reflns_limit_h_max 12
_diffrn_reflns_limit_h_min -12
_diffrn_reflns_limit_k_max 7
_diffrn_reflns_limit_k_min -7
_diffrn_reflns_limit_l_max 15
_diffrn_reflns_limit_l_min -17
_diffrn_reflns_number 8400
_diffrn_reflns_theta_full 25.00
_diffrn_reflns_theta_max 26.17
_diffrn_reflns_theta_min 1.46
_exptl_absorpt_coefficient_mu 1.971
_exptl_absorpt_correction_T_max 0.8426
_exptl_absorpt_correction_T_min 0.4915
_exptl_absorpt_correction_type multi-scan
_exptl_absorpt_process_details SADABS
_exptl_crystal_colour colorless
_exptl_crystal_density_diffrn 1.548
_exptl_crystal_description plate
_exptl_crystal_F_000 384
_exptl_crystal_size_max 0.42
_exptl_crystal_size_mid 0.36
_exptl_crystal_size_min 0.09
_refine_diff_density_max 0.516
_refine_diff_density_min -0.418
_refine_diff_density_rms 0.059
_refine_ls_abs_structure_details 'Flack H D (1983), Acta Cryst. A39, 876-881'
_refine_ls_abs_structure_Flack 0.011(18)
_refine_ls_extinction_method none
_refine_ls_goodness_of_fit_ref 1.016
_refine_ls_hydrogen_treatment constr
_refine_ls_matrix_type full
_refine_ls_number_parameters 176
_refine_ls_number_reflns 3171
_refine_ls_number_restraints 1
_refine_ls_restrained_S_all 1.016
_refine_ls_R_factor_all 0.0204
_refine_ls_R_factor_gt 0.0190
_refine_ls_shift/su_max 0.008
_refine_ls_shift/su_mean 0.000
_refine_ls_structure_factor_coef Fsqd
_refine_ls_weighting_details 'calc w=1/[\s^2^(Fo^2^)+(0.0250P)^2^+0.0000P] where P=(Fo^2^+2Fc^2^)/3'
_refine_ls_weighting_scheme calc
_refine_ls_wR_factor_gt 0.0463
_refine_ls_wR_factor_ref 0.0473
_reflns_number_gt 3060
_reflns_number_total 3171
_reflns_threshold_expression >2sigma(I)
_cod_data_source_file ja303937y_si_004.cif
_cod_data_source_block baran231
_cod_database_code 4117981

loop_
_symmetry_equiv_pos_as_xyz
'x, y, z'
'-x, y+1/2, -z'

loop_
_atom_site_label
_atom_site_type_symbol
_atom_site_fract_x
_atom_site_fract_y
_atom_site_fract_z
_atom_site_U_iso_or_equiv
_atom_site_adp_type
_atom_site_occupancy
_atom_site_symmetry_multiplicity
_atom_site_calc_flag
_atom_site_refinement_flags
I1 I 0.081455(13) 0.71409(5) 0.079053(9) 0.02518(6) Uani 1 1 d .
O1 O 0.14100(17) 0.6229(3) 0.35112(12) 0.0216(4) Uani 1 1 d .
O2 O 0.1189(2) 0.5812(4) 0.51084(14) 0.0309(5) Uani 1 1 d .
C1 C 0.1513(3) 0.4323(4) 0.16853(18) 0.0208(5) Uani 1 1 d .
H1A H 0.0762 0.3848 0.2071 0.025 Uiso 1 1 calc R
H1B H 0.1720 0.3047 0.1267 0.025 Uiso 1 1 calc R
C2 C 0.2797(3) 0.4842(4) 0.23718(16) 0.0169(5) Uani 1 1 d .
H2A H 0.2964 0.6490 0.2301 0.020 Uiso 1 1 calc R
C3 C 0.4133(4) 0.3664(5) 0.2088(3) 0.0171(7) Uani 1 1 d .
C4 C 0.4380(3) 0.4502(4) 0.10666(17) 0.0198(5) Uani 1 1 d .
H4A H 0.3685 0.3823 0.0597 0.024 Uiso 1 1 calc R
H4B H 0.4258 0.6153 0.1040 0.024 Uiso 1 1 calc R
C5 C 0.5805(2) 0.3922(5) 0.07771(16) 0.0227(6) Uani 1 1 d .
H5A H 0.5916 0.4550 0.0132 0.027 Uiso 1 1 calc R
H5B H 0.5901 0.2268 0.0740 0.027 Uiso 1 1 calc R
C6 C 0.6924(3) 0.4863(5) 0.14976(18) 0.0242(6) Uani 1 1 d .
H6A H 0.6878 0.6525 0.1485 0.029 Uiso 1 1 calc R
H6B H 0.7830 0.4415 0.1297 0.029 Uiso 1 1 calc R
C7 C 0.6806(3) 0.4053(5) 0.25259(19) 0.0208(5) Uani 1 1 d .
C8 C 0.5330(3) 0.4576(4) 0.27968(17) 0.0174(5) Uani 1 1 d .
H8A H 0.5249 0.6249 0.2750 0.021 Uiso 1 1 calc R
C9 C 0.5066(3) 0.4034(5) 0.38322(17) 0.0211(5) Uani 1 1 d .
H9A H 0.5850 0.4559 0.4270 0.025 Uiso 1 1 calc R
H9B H 0.4987 0.2385 0.3908 0.025 Uiso 1 1 calc R
C10 C 0.3750(3) 0.5163(5) 0.41063(17) 0.0208(5) Uani 1 1 d .
H10A H 0.3592 0.4738 0.4773 0.025 Uiso 1 1 calc R
H10B H 0.3866 0.6816 0.4088 0.025 Uiso 1 1 calc R
C11 C 0.2499(3) 0.4506(5) 0.34385(18) 0.0201(5) Uani 1 1 d .
C12 C 0.4003(4) 0.1095(6) 0.2069(3) 0.0217(8) Uani 1 1 d .
H12A H 0.3051 0.0676 0.1879 0.033 Uiso 1 1 calc R
H12B H 0.4278 0.0490 0.2709 0.033 Uiso 1 1 calc R
H12C H 0.4599 0.0475 0.1606 0.033 Uiso 1 1 calc R
C13 C 0.1932(2) 0.2189(8) 0.36863(15) 0.0245(5) Uani 1 1 d .
H13A H 0.1653 0.2213 0.4343 0.037 Uiso 1 1 calc R
H13B H 0.2643 0.1046 0.3638 0.037 Uiso 1 1 calc R
H13C H 0.1139 0.1828 0.3236 0.037 Uiso 1 1 calc R
C14 C 0.7229(3) 0.1563(4) 0.2636(2) 0.0265(7) Uani 1 1 d .
H14A H 0.8205 0.1410 0.2546 0.040 Uiso 1 1 calc R
H14B H 0.6690 0.0661 0.2153 0.040 Uiso 1 1 calc R
H14C H 0.7060 0.1037 0.3280 0.040 Uiso 1 1 calc R
C15 C 0.7843(3) 0.5427(5) 0.3195(2) 0.0257(6) Uani 1 1 d .
H15A H 0.8736 0.5432 0.2929 0.039 Uiso 1 1 calc R
H15B H 0.7934 0.4741 0.3835 0.039 Uiso 1 1 calc R
H15C H 0.7513 0.6975 0.3242 0.039 Uiso 1 1 calc R
C16 C 0.0894(3) 0.6677(4) 0.43397(18) 0.0249(7) Uani 1 1 d .
H16A H 0.0212 0.7816 0.4323 0.030 Uiso 1 1 calc R

loop_
_atom_site_aniso_label
_atom_site_aniso_U_11
_atom_site_aniso_U_22
_atom_site_aniso_U_33
_atom_site_aniso_U_23
_atom_site_aniso_U_13
_atom_site_aniso_U_12
I1 0.02576(9) 0.02441(9) 0.02340(9) 0.00479(11) -0.00908(6) -0.00343(11)
O1 0.0224(9) 0.0228(8) 0.0199(9) -0.0010(7) 0.0035(7) 0.0000(7)
O2 0.0339(11) 0.0391(12) 0.0207(10) -0.0035(9) 0.0073(8) -0.0068(9)
C1 0.0231(13) 0.0198(13) 0.0184(12) 0.0025(10) -0.0035(10) -0.0022(11)
C2 0.0195(13) 0.0178(12) 0.0133(12) 0.0000(10) 0.0004(10) -0.0006(10)
C3 0.0191(16) 0.0145(14) 0.0172(16) -0.0022(11) -0.0012(12) 0.0013(11)
C4 0.0243(14) 0.0199(13) 0.0149(12) -0.0026(10) -0.0008(10) -0.0003(11)
C5 0.0273(15) 0.0256(15) 0.0157(14) -0.0013(10) 0.0048(12) -0.0007(11)
C6 0.0258(14) 0.0232(14) 0.0246(14) -0.0019(11) 0.0071(11) 0.0003(11)
C7 0.0200(13) 0.0203(14) 0.0219(14) -0.0022(11) 0.0003(11) 0.0015(11)
C8 0.0230(13) 0.0146(12) 0.0140(12) -0.0022(10) -0.0010(10) 0.0013(10)
C9 0.0247(13) 0.0229(13) 0.0144(13) 0.0013(11) -0.0052(10) -0.0002(11)
C10 0.0240(13) 0.0257(14) 0.0124(12) -0.0016(10) 0.0002(10) -0.0014(12)
C11 0.0197(13) 0.0199(13) 0.0204(13) 0.0000(10) 0.0005(10) -0.0009(10)
C12 0.0269(17) 0.0217(15) 0.0157(15) -0.0009(12) -0.0031(12) -0.0029(13)
C13 0.0293(11) 0.0249(11) 0.0195(10) 0.000(2) 0.0032(9) -0.009(2)
C14 0.0272(14) 0.023(2) 0.0283(14) -0.0028(10) -0.0026(11) 0.0056(11)
C15 0.0238(14) 0.0248(14) 0.0278(15) -0.0032(12) -0.0020(12) 0.0007(12)
C16 0.0250(12) 0.026(2) 0.0248(13) -0.0078(11) 0.0064(10) -0.0089(11)

loop_
_atom_type_symbol
_atom_type_description
_atom_type_scat_dispersion_real
_atom_type_scat_dispersion_imag
_atom_type_scat_source
C C 0.0033 0.0016 'International Tables Vol C Tables 4.2.6.8 and 6.1.1.4'
H H 0.0000 0.0000 'International Tables Vol C Tables 4.2.6.8 and 6.1.1.4'
O O 0.0106 0.0060 'International Tables Vol C Tables 4.2.6.8 and 6.1.1.4'
I I -0.4742 1.8119 'International Tables Vol C Tables 4.2.6.8 and 6.1.1.4'

loop_
_geom_angle_atom_site_label_1
_geom_angle_atom_site_label_2
_geom_angle_atom_site_label_3
_geom_angle
C16 O1 C11 121.8(2)
C2 C1 I1 113.74(17)
C1 C2 C11 111.0(2)
C1 C2 C3 114.0(2)
C11 C2 C3 114.6(2)
C12 C3 C4 108.8(3)
C12 C3 C8 114.4(3)
C4 C3 C8 107.6(2)
C12 C3 C2 112.4(3)
C4 C3 C2 106.9(2)
C8 C3 C2 106.4(2)
C5 C4 C3 113.0(2)
C4 C5 C6 111.3(2)
C5 C6 C7 113.3(2)
C6 C7 C14 110.8(2)
C6 C7 C15 107.5(2)
C14 C7 C15 106.8(2)
C6 C7 C8 108.2(2)
C14 C7 C8 114.5(2)
C15 C7 C8 108.7(2)
C9 C8 C7 115.2(2)
C9 C8 C3 110.3(2)
C7 C8 C3 116.0(2)
C8 C9 C10 111.1(2)
C11 C10 C9 112.6(2)
O1 C11 C10 108.9(2)
O1 C11 C13 109.1(2)
C10 C11 C13 112.2(2)
O1 C11 C2 99.93(19)
C10 C11 C2 110.2(2)
C13 C11 C2 115.6(2)
O2 C16 O1 127.7(3)

loop_
_geom_bond_atom_site_label_1
_geom_bond_atom_site_label_2
_geom_bond_distance
I1 C1 2.166(3)
O1 C16 1.330(3)
O1 C11 1.489(3)
O2 C16 1.204(3)
C1 C2 1.546(3)
C2 C11 1.557(3)
C2 C3 1.566(4)
C3 C12 1.533(4)
C3 C4 1.551(4)
C3 C8 1.564(4)
C4 C5 1.526(4)
C5 C6 1.529(3)
C6 C7 1.530(4)
C7 C14 1.541(4)
C7 C15 1.552(4)
C7 C8 1.558(4)
C8 C9 1.526(3)
C9 C10 1.532(4)
C10 C11 1.525(4)
C11 C13 1.537(5)
